data_7062896
loop_
_publ_author_name
'Khan, Rais Ahmad'
'AlFawaz, Amal'
'Alhamed, Afnan Abdullah'
'AlMuryyi, Nouf Abdulrahman'
'Hasan, Imran'
'Paul, Anup'
'Dey, Sandeep'
'Alshammari, Saad. G.'
'Arman, Hadi D.'
'Alsalme, Ali'

_publ_section_title
;
 3D construction of a cobalt(ii) coordination polymer as a photocatalyst
 for the degradation of methyl green dye under visible light and its
 mechanistic pathway
;
_journal_issue 48
_journal_name_full 'New Journal of Chemistry'
_journal_page_first 22289
_journal_page_last 22298
_journal_paper_doi 10.1039/D3NJ03938B
_journal_volume 47
_journal_year 2023
_chemical_formula_moiety 'C12 H12 Co2 N10 O4, H O'
_chemical_formula_sum 'C12 H13 Co2 N10 O5'
_chemical_formula_weight 495.18
_space_group_crystal_system triclinic
_space_group_IT_number 2
_space_group_name_Hall '-P 1'
_space_group_name_H-M_alt 'P -1'
_atom_sites_solution_hydrogens mixed
_atom_sites_solution_primary dual
_audit_creation_date 2023-10-16
_audit_creation_method
;
Olex2 1.5-ac5-024
(compiled 2022.04.12 svn.rca3783a0 for Rigaku Oxford Diffraction, GUI svn.r6498)
;
_audit_update_record
;
2023-10-17 deposited with the CCDC.	2023-11-13 downloaded from the CCDC.
;
_cell_angle_alpha 102.179(3)
_cell_angle_beta 100.614(3)
_cell_angle_gamma 93.915(3)
_cell_formula_units_Z 2
_cell_length_a 8.9285(4)
_cell_length_b 10.1887(4)
_cell_length_c 13.9224(5)
_cell_measurement_reflns_used 6454
_cell_measurement_temperature 100.0(2)
_cell_measurement_theta_max 71.9980
_cell_measurement_theta_min 3.2750
_cell_volume 1209.24(9)
_computing_cell_refinement 'CrysAlisPro 1.171.40.63a (Rigaku OD, 2019)'
_computing_data_collection 'CrysAlisPro 1.171.40.63a (Rigaku OD, 2019)'
_computing_data_reduction 'CrysAlisPro 1.171.40.63a (Rigaku OD, 2019)'
_computing_molecular_graphics 'Olex2 1.5-ac5-024 (Dolomanov et al., 2009)'
_computing_publication_material 'Olex2 1.5-ac5-024 (Dolomanov et al., 2009)'
_computing_structure_refinement 'SHELXL 2018/3 (Sheldrick, 2015)'
_computing_structure_solution 'SHELXT 2018/2 (Sheldrick, 2018)'
_diffrn_ambient_environment N~2~
_diffrn_ambient_temperature 100.0(2)
_diffrn_detector 'Hybrid Pixel Array Detector'
_diffrn_detector_area_resol_mean 10.0000
_diffrn_detector_type HyPix
_diffrn_measured_fraction_theta_full 0.999
_diffrn_measured_fraction_theta_max 0.986
_diffrn_measurement_details
;
List of Runs (angles in degrees, time in seconds):

  # Type    Start    End  Width  t~exp~   \w     \q     \k     \f   Frames
#--------------------------------------------------------------------------
  1  \w    -43.00  27.00   0.50    0.65    --  -46.75  37.00 -30.00  140
  2  \w    -51.00 -16.00   0.50    2.60    --  -88.50  45.00-120.00   70
  3  \w    -51.00 -16.00   0.50    2.60    --  -88.50  45.00 -90.00   70
  4  \w    -51.00 -16.00   0.50    2.60    --  -88.50  45.00-150.00   70
  5  \w    -51.00 -16.00   0.50    2.60    --  -88.50  45.00-180.00   70
  6  \w    -73.00  26.00   0.50    0.65    --  -46.75  83.00  63.00  198
  7  \w    -21.00  73.00   0.50    0.65    --   46.75 -83.00 -57.00  188
  8  \w     34.00 111.00   0.50    2.60    --  106.69-125.00-120.00  154
  9  \w     34.00 105.00   0.50    2.60    --  106.69 -94.00-120.00  142
 10  \w     34.00 101.00   0.50    2.60    --  106.69 -77.00-120.00  134
 11  \w     34.00  71.00   0.50    2.60    --  106.69 -61.00-150.00   74
 12  \w     34.00 101.00   0.50    2.60    --  106.69 -77.00 -90.00  134
 13  \w     34.00 111.00   0.50    2.60    --  106.69-125.00  30.00  154
 14  \w     45.00 126.00   0.50    2.60    --  106.69-145.00 128.69  162
 15  \w     34.00 111.00   0.50    2.60    --  106.69-125.00 150.00  154
 16  \w     34.00  71.00   0.50    2.60    --  106.69 -61.00  90.00   74
 17  \w     34.00  71.00   0.50    2.60    --  106.69 -61.00 150.00   74
 18  \w     34.00 105.00   0.50    2.60    --  106.69 -94.00  90.00  142
 19  \w     34.00 111.00   0.50    2.60    --  106.69-125.00  90.00  154
 20  \w     34.00 111.00   0.50    2.60    --  106.69-125.00 120.00  154
 21  \w     34.00 101.00   0.50    2.60    --  106.69 -77.00 150.00  134
 22  \w     92.00 178.00   0.50    2.60    --  106.69  45.00  30.00  172
 23  \w    101.00 178.00   0.50    2.60    --  106.69  83.00  63.00  154
 24  \w    101.00 178.00   0.50    2.60    --  106.69  77.00 120.00  154
 25  \w     83.00 119.00   0.50    0.65    --   46.75  57.00 150.00   72
 26  \w     83.00 119.00   0.50    0.65    --   46.75  57.00  90.00   72
 27  \w     83.00 119.00   0.50    0.65    --   46.75  57.00  60.00   72
 28  \w     91.00 178.00   0.50    2.60    --  106.69  30.00 -30.00  174
 29  \w     34.00 133.00   0.50    2.60    --  106.69 -83.00 -57.00  198
 30  \w     31.00 119.00   0.50    0.65    --   46.75  53.00  10.92  176
 31  \w     31.00 119.00   0.50    0.65    --   46.75  55.00 119.12  176
 32  \w     31.00 119.00   0.50    0.65    --   46.75  55.00 -76.48  176
 33  \w     31.00 109.00   0.50    0.65    --   46.75  54.00-156.43  156
 34  \w    -29.00  30.00   0.50    0.65    --   46.75 -19.00   0.00  118
 35  \w   -115.00 -15.00   0.50    2.60    --  -88.50  83.00  63.00  200
 36  \w   -160.00 -79.00   0.50    2.60    --  -88.50 -83.00 -57.00  162
 37  \w   -119.00 -88.00   0.50    0.65    --  -46.75-125.00  90.00   62
 38  \w   -119.00 -88.00   0.50    0.65    --  -46.75-125.00 120.00   62
 39  \w   -160.00-101.00   0.50    2.60    --  -88.50 -77.00 -30.00  118
 40  \w   -160.00-100.00   0.50    2.60    --  -88.50 -94.00-120.00  120
 41  \w   -160.00-100.00   0.50    2.60    --  -88.50 -94.00 -90.00  120
 42  \w   -160.00-101.00   0.50    2.60    --  -88.50 -77.00-150.00  118
;
_diffrn_measurement_device 'four-circle diffractometer'
_diffrn_measurement_device_type 'XtaLAB Synergy, Dualflex, HyPix'
_diffrn_measurement_method '\w scans'
_diffrn_orient_matrix_type 'CrysAlisPro convention (1999,Acta A55,543-557)'
_diffrn_orient_matrix_UB_11 0.0974299000
_diffrn_orient_matrix_UB_12 -0.0108559000
_diffrn_orient_matrix_UB_13 0.1009699000
_diffrn_orient_matrix_UB_21 -0.1154937000
_diffrn_orient_matrix_UB_22 -0.1167852000
_diffrn_orient_matrix_UB_23 0.0046785000
_diffrn_orient_matrix_UB_31 0.0915068000
_diffrn_orient_matrix_UB_32 -0.1023317000
_diffrn_orient_matrix_UB_33 -0.0561445000
_diffrn_radiation_monochromator mirror
_diffrn_radiation_probe x-ray
_diffrn_radiation_type 'Cu K\a'
_diffrn_radiation_wavelength 1.54184
_diffrn_reflns_av_R_equivalents 0.0641
_diffrn_reflns_av_unetI/netI 0.0423
_diffrn_reflns_Laue_measured_fraction_full 0.999
_diffrn_reflns_Laue_measured_fraction_max 0.986
_diffrn_reflns_limit_h_max 11
_diffrn_reflns_limit_h_min -10
_diffrn_reflns_limit_k_max 12
_diffrn_reflns_limit_k_min -12
_diffrn_reflns_limit_l_max 16
_diffrn_reflns_limit_l_min -17
_diffrn_reflns_number 22805
_diffrn_reflns_point_group_measured_fraction_full 0.999
_diffrn_reflns_point_group_measured_fraction_max 0.986
_diffrn_reflns_theta_full 67.684
_diffrn_reflns_theta_max 72.758
_diffrn_reflns_theta_min 3.317
_diffrn_source 'micro-focus sealed X-ray tube'
_diffrn_source_type 'PhotonJet (Cu) X-ray Source'
_exptl_absorpt_coefficient_mu 11.104
_exptl_absorpt_correction_T_max 1.000
_exptl_absorpt_correction_T_min 0.770
_exptl_absorpt_correction_type gaussian
_exptl_absorpt_process_details
;
CrysAlisPro 1.171.40.63a (Rigaku Oxford Diffraction, 2019)
Numerical absorption correction based on gaussian integration over
			a multifaceted crystal model
Empirical absorption correction using spherical harmonics,
 implemented in SCALE3 ABSPACK scaling algorithm.
;
_exptl_crystal_colour 'clear dark blue'
_exptl_crystal_colour_lustre clear
_exptl_crystal_colour_modifier dark
_exptl_crystal_colour_primary blue
_exptl_crystal_density_diffrn 1.360
_exptl_crystal_description plate
_exptl_crystal_F_000 498
_exptl_crystal_size_max 0.116
_exptl_crystal_size_mid 0.052
_exptl_crystal_size_min 0.042
_refine_diff_density_max 1.001
_refine_diff_density_min -0.764
_refine_diff_density_rms 0.104
_refine_ls_extinction_method none
_refine_ls_goodness_of_fit_ref 1.027
_refine_ls_hydrogen_treatment constr
_refine_ls_matrix_type full
_refine_ls_number_parameters 278
_refine_ls_number_reflns 4746
_refine_ls_number_restraints 1
_refine_ls_restrained_S_all 1.026
_refine_ls_R_factor_all 0.0707
_refine_ls_R_factor_gt 0.0625
_refine_ls_shift/su_max 0.003
_refine_ls_shift/su_mean 0.000
_refine_ls_structure_factor_coef Fsqd
_refine_ls_weighting_details 'w=1/[\s^2^(Fo^2^)+(0.0400P)^2^+5.0000P] where P=(Fo^2^+2Fc^2^)/3'
_refine_ls_weighting_scheme calc
_refine_ls_wR_factor_gt 0.1379
_refine_ls_wR_factor_ref 0.1418
_reflns_Friedel_coverage 0.000
_reflns_number_gt 4050
_reflns_number_total 4746
_reflns_threshold_expression 'I > 2\s(I)'
_cod_data_source_file d3nj03938b1.cif
_cod_data_source_block hpd387d
_cod_depositor_comments 'Adding full bibliography for 7062896.cif.'
_cod_database_code 7062896
_shelx_shelxl_version_number 2018/3
_chemical_oxdiff_formula 'Co C H N O'
_chemical_oxdiff_usercomment Co-5
_shelx_space_group_comment
;
The symmetry employed for this shelxl refinement is uniquely defined
by the following loop, which should always be used as a source of
symmetry information in preference to the above space-group names.
They are only intended as comments.
;
_olex2_refinement_description
;
1. Fixed Uiso
 At 1.2 times of:
  All C(H) groups, All N(H,H) groups
 At 1.5 times of:
  All O(H) groups
2. Restrained distances
 H5-O4_$1
 2.4 with sigma of 0.02
3. Uiso/Uaniso restraints and constraints
Uanis(C5B) = Uanis(C5A)
4. Others
 Fixed Sof: C5A(0.6) H5AA(0.6) C6A(0.6) H6A(0.6) C5B(0.4) H5BA(0.4) C6B(0.4)
 H6B(0.4)
5.a Free rotating group:
 O5(H5)
5.b Rotating group:
 N5(H5A,H5B)
5.c Aromatic/amide H refined with riding coordinates:
 C3(H3), C2(H2), C5A(H5AA), C6A(H6A), C5B(H5BA), C6B(H6B)
5.d X=CH2 refined with riding coordinates:
 N10(H10A,H10B), N9(H9A,H9B), N4(H4A,H4B)
;
_smtbx_masks_void_probe_radius 1.2
_smtbx_masks_void_truncation_radius 1.2
_olex2_exptl_crystal_mounting_method 'nylon loop'
_olex2_submission_special_instructions 'No special instructions were received'
_oxdiff_exptl_absorpt_empirical_details
;
Empirical correction (ABSPACK) includes:
- Absorption correction using spherical harmonics
- Frame scaling
- B-factor correction
;
_oxdiff_exptl_absorpt_empirical_full_max 3.157
_oxdiff_exptl_absorpt_empirical_full_min 0.597

loop_
_space_group_symop_operation_xyz
'x, y, z'
'-x, -y, -z'

loop_
_atom_site_label
_atom_site_type_symbol
_atom_site_fract_x
_atom_site_fract_y
_atom_site_fract_z
_atom_site_U_iso_or_equiv
_atom_site_adp_type
_atom_site_occupancy
_atom_site_site_symmetry_order
_atom_site_calc_flag
_atom_site_refinement_flags_posn
_atom_site_refinement_flags_adp
_atom_site_refinement_flags_occupancy
_atom_site_disorder_assembly
_atom_site_disorder_group
Co2 Co 0.44711(8) 0.14103(6) 0.08844(5) 0.02636(19) Uani 1 1 d . . . . .
Co1 Co 0.90947(8) 0.37125(6) 0.88652(5) 0.02557(18) Uani 1 1 d . . . . .
O3 O 0.5186(4) 0.2179(3) 0.2337(2) 0.0345(7) Uani 1 1 d . . . . .
O2 O 0.8608(4) 0.3564(3) 0.7410(2) 0.0372(8) Uani 1 1 d . . . . .
O1 O 0.9813(4) 0.1737(4) 0.7138(2) 0.0440(9) Uani 1 1 d . . . . .
N8 N 0.7080(4) 0.7295(3) 0.9425(3) 0.0275(8) Uani 1 1 d . . . . .
N6 N 0.8551(4) 0.5599(3) 0.9296(3) 0.0274(8) Uani 1 1 d . . . . .
N3 N 0.5882(4) 0.1572(3) 0.9952(3) 0.0282(8) Uani 1 1 d . . . . .
N7 N 0.8835(4) 0.6317(3) 1.0320(3) 0.0277(8) Uani 1 1 d . . . . .
O4 O 0.6730(5) 0.0639(4) 0.1990(3) 0.0539(11) Uani 1 1 d . . . . .
N1 N 0.7626(4) 0.2385(3) 0.9210(3) 0.0288(8) Uani 1 1 d . . . . .
N2 N 0.6547(5) 0.0475(4) 0.9459(3) 0.0350(9) Uani 1 1 d . . . . .
C11 C 0.7928(5) 0.7304(4) 1.0338(3) 0.0285(9) Uani 1 1 d . . . . .
N10 N 0.6921(6) 0.5842(5) 0.7824(3) 0.0546(14) Uani 1 1 d . . . . .
H10A H 0.722165 0.513172 0.746001 0.065 Uiso 1 1 calc R U . . .
H10B H 0.623408 0.629713 0.754042 0.065 Uiso 1 1 calc R U . . .
N9 N 0.7828(5) 0.8181(4) 1.1176(3) 0.0476(12) Uani 1 1 d . . . . .
H9A H 0.837784 0.812425 1.175645 0.057 Uiso 1 1 calc R U . . .
H9B H 0.721121 0.881601 1.114946 0.057 Uiso 1 1 calc R U . . .
C7 C 0.8979(6) 0.2542(5) 0.6830(3) 0.0351(10) Uani 1 1 d . . . . .
O5 O 1.0305(6) -0.2001(5) 0.8366(5) 0.0898(18) Uani 1 1 d G . . . .
H5 H 1.106137 -0.208784 0.807489 0.135 Uiso 1 1 d DG U . . .
C12 C 0.7512(5) 0.6232(4) 0.8815(3) 0.0294(9) Uani 1 1 d . . . . .
C8 C 0.6298(6) 0.1513(5) 0.2611(4) 0.0368(11) Uani 1 1 d . . . . .
N5 N 0.6200(6) 0.3926(4) 1.0112(4) 0.0637(16) Uani 1 1 d . . . . .
H5A H 0.642403 0.443038 0.971939 0.076 Uiso 1 1 d R U . . .
H5B H 0.522926 0.391051 1.011120 0.076 Uiso 1 1 d R U . . .
C10 C 0.6570(5) 0.2648(4) 0.9769(3) 0.0325(10) Uani 1 1 d . . . . .
C1 C 0.8323(6) 0.2334(5) 0.5738(3) 0.0343(10) Uani 1 1 d . . . . .
C4 C 0.7020(6) 0.1829(5) 0.3694(3) 0.0365(11) Uani 1 1 d . . . . .
C9 C 0.7581(6) 0.1007(5) 0.9049(4) 0.0416(12) Uani 1 1 d . . . . .
N4 N 0.8516(7) 0.0316(5) 0.8537(5) 0.082(2) Uani 1 1 d . . . . .
H4A H 0.846573 -0.056758 0.845222 0.099 Uiso 1 1 calc R U . . .
H4B H 0.918090 0.074541 0.828379 0.099 Uiso 1 1 calc R U . . .
C3 C 0.6615(8) 0.2842(6) 0.4359(4) 0.0621(19) Uani 1 1 d . . . . .
H3 H 0.587541 0.339115 0.412563 0.075 Uiso 1 1 calc R U . . .
C2 C 0.7252(8) 0.3096(6) 0.5370(4) 0.0629(19) Uani 1 1 d . . . . .
H2 H 0.694049 0.381441 0.581858 0.075 Uiso 1 1 calc R U . . .
C5A C 0.8366(13) 0.1301(10) 0.4023(9) 0.041(3) Uani 0.6 1 d . . P A 1
H5AA H 0.885969 0.077438 0.355194 0.049 Uiso 0.6 1 calc R U P A 1
C6A C 0.8991(16) 0.1550(12) 0.5050(11) 0.042(3) Uani 0.6 1 d . . P A 1
H6A H 0.989537 0.116724 0.527279 0.051 Uiso 0.6 1 calc R U P A 1
C5B C 0.783(2) 0.0836(17) 0.4090(15) 0.041(3) Uani 0.4 1 d . . P A 2
H5BA H 0.794555 0.001124 0.365427 0.049 Uiso 0.4 1 calc R U P A 2
C6B C 0.845(2) 0.1068(17) 0.5088(15) 0.039(4) Uani 0.4 1 d . . P A 2
H6B H 0.895685 0.039386 0.535410 0.047 Uiso 0.4 1 calc R U P A 2

loop_
_atom_site_aniso_label
_atom_site_aniso_U_11
_atom_site_aniso_U_22
_atom_site_aniso_U_33
_atom_site_aniso_U_23
_atom_site_aniso_U_13
_atom_site_aniso_U_12
Co2 0.0332(4) 0.0195(3) 0.0252(4) 0.0035(3) 0.0025(3) 0.0096(3)
Co1 0.0299(4) 0.0194(3) 0.0251(4) 0.0025(3) 0.0008(3) 0.0078(3)
O3 0.0458(19) 0.0286(16) 0.0251(15) 0.0024(13) -0.0026(14) 0.0158(14)
O2 0.051(2) 0.0321(17) 0.0247(16) 0.0019(13) 0.0019(14) 0.0098(15)
O1 0.053(2) 0.0415(19) 0.0306(17) 0.0051(15) -0.0083(15) 0.0165(17)
N8 0.0302(19) 0.0199(17) 0.0305(19) 0.0042(14) 0.0013(15) 0.0087(14)
N6 0.034(2) 0.0230(17) 0.0231(17) 0.0022(14) 0.0012(15) 0.0097(15)
N3 0.0320(19) 0.0193(17) 0.0315(19) 0.0031(14) 0.0043(15) 0.0053(14)
N7 0.0310(19) 0.0211(17) 0.0272(18) 0.0017(14) -0.0013(15) 0.0086(14)
O4 0.076(3) 0.054(2) 0.0273(17) -0.0017(16) -0.0010(17) 0.042(2)
N1 0.0314(19) 0.0176(17) 0.037(2) 0.0038(15) 0.0064(16) 0.0071(14)
N2 0.040(2) 0.0232(18) 0.045(2) 0.0069(17) 0.0145(18) 0.0129(16)
C11 0.029(2) 0.025(2) 0.029(2) 0.0029(17) 0.0009(17) 0.0080(17)
N10 0.080(3) 0.046(3) 0.030(2) -0.0037(19) -0.007(2) 0.040(2)
N9 0.056(3) 0.045(2) 0.033(2) -0.0058(19) -0.0080(19) 0.033(2)
C7 0.041(3) 0.034(2) 0.026(2) 0.0019(19) 0.000(2) 0.007(2)
O5 0.067(3) 0.057(3) 0.159(6) 0.036(3) 0.041(3) 0.018(2)
C12 0.035(2) 0.024(2) 0.028(2) 0.0051(17) 0.0015(18) 0.0127(18)
C8 0.045(3) 0.035(2) 0.031(2) 0.006(2) 0.006(2) 0.018(2)
N5 0.079(4) 0.023(2) 0.107(4) 0.015(2) 0.061(3) 0.013(2)
C10 0.040(3) 0.022(2) 0.036(2) 0.0040(18) 0.010(2) 0.0085(19)
C1 0.040(3) 0.033(2) 0.028(2) 0.0051(19) 0.0006(19) 0.013(2)
C4 0.044(3) 0.035(2) 0.029(2) 0.0054(19) 0.002(2) 0.017(2)
C9 0.050(3) 0.024(2) 0.057(3) 0.008(2) 0.028(3) 0.009(2)
N4 0.099(4) 0.029(2) 0.142(6) 0.015(3) 0.086(4) 0.017(3)
C3 0.085(4) 0.061(4) 0.033(3) -0.002(3) -0.008(3) 0.050(3)
C2 0.086(4) 0.065(4) 0.028(3) -0.009(3) -0.006(3) 0.051(4)
C5A 0.053(8) 0.035(7) 0.029(3) -0.003(5) 0.003(5) 0.018(5)
C6A 0.051(8) 0.038(7) 0.033(5) 0.002(6) -0.005(6) 0.020(5)
C5B 0.053(8) 0.035(7) 0.029(3) -0.003(5) 0.003(5) 0.018(5)
C6B 0.048(11) 0.027(9) 0.034(7) -0.002(7) -0.011(8) 0.022(7)

loop_
_atom_type_symbol
_atom_type_description
_atom_type_scat_dispersion_real
_atom_type_scat_dispersion_imag
_atom_type_scat_source
C C 0.0181 0.0091 'International Tables Vol C Tables 4.2.6.8 and 6.1.1.4'
H H 0.0000 0.0000 'International Tables Vol C Tables 4.2.6.8 and 6.1.1.4'
Co Co -2.3653 3.6143 'International Tables Vol C Tables 4.2.6.8 and 6.1.1.4'
N N 0.0311 0.0180 'International Tables Vol C Tables 4.2.6.8 and 6.1.1.4'
O O 0.0492 0.0322 'International Tables Vol C Tables 4.2.6.8 and 6.1.1.4'

loop_
_exptl_crystal_face_index_h
_exptl_crystal_face_index_k
_exptl_crystal_face_index_l
_exptl_crystal_face_perp_dist
3 -4 -5 0.0400
-4 -2 -3 0.0112
-1 -4 8 0.0114
1 4 -8 0.0286
4 2 2 0.0374
-4 4 4 0.0674
-3 6 -1 0.0571

loop_
_geom_angle_atom_site_label_1
_geom_angle_atom_site_label_2
_geom_angle_atom_site_label_3
_geom_angle
_geom_angle_site_symmetry_1
_geom_angle_site_symmetry_3
_geom_angle_publ_flag
O3 Co2 N8 99.07(13) . 2_666 ?
O3 Co2 N3 119.56(15) . 1_554 ?
O3 Co2 N2 114.45(15) . 2_656 ?
N3 Co2 N8 103.20(15) 1_554 2_666 ?
N2 Co2 N8 110.36(15) 2_656 2_666 ?
N2 Co2 N3 108.85(15) 2_656 1_554 ?
O2 Co1 N6 97.79(14) . . ?
O2 Co1 N7 125.67(15) . 2_767 ?
O2 Co1 N1 108.71(15) . . ?
N6 Co1 N1 110.00(15) . . ?
N7 Co1 N6 105.63(14) 2_767 . ?
N7 Co1 N1 107.97(15) 2_767 . ?
C8 O3 Co2 105.1(3) . . ?
C7 O2 Co1 118.8(3) . . ?
C11 N8 Co2 126.2(3) . 2_666 ?
C11 N8 C12 103.3(3) . . ?
C12 N8 Co2 130.5(3) . 2_666 ?
N7 N6 Co1 122.9(2) . . ?
C12 N6 Co1 128.6(3) . . ?
C12 N6 N7 105.3(3) . . ?
N2 N3 Co2 123.8(3) . 1_556 ?
C10 N3 Co2 130.5(3) . 1_556 ?
C10 N3 N2 105.0(3) . . ?
N6 N7 Co1 116.6(2) . 2_767 ?
C11 N7 Co1 130.1(3) . 2_767 ?
C11 N7 N6 105.1(3) . . ?
C10 N1 Co1 127.9(3) . . ?
C10 N1 C9 102.4(4) . . ?
C9 N1 Co1 129.2(3) . . ?
N3 N2 Co2 122.1(3) . 2_656 ?
C9 N2 Co2 128.9(3) . 2_656 ?
C9 N2 N3 105.9(4) . . ?
N7 C11 N8 113.1(4) . . ?
N7 C11 N9 123.4(4) . . ?
N9 C11 N8 123.5(4) . . ?
H10A N10 H10B 120.0 . . ?
C12 N10 H10A 120.0 . . ?
C12 N10 H10B 120.0 . . ?
C11 N9 H9A 120.0 . . ?
C11 N9 H9B 120.0 . . ?
H9A N9 H9B 120.0 . . ?
O2 C7 C1 116.6(4) . . ?
O1 C7 O2 123.2(4) . . ?
O1 C7 C1 120.2(4) . . ?
N6 C12 N8 113.2(4) . . ?
N6 C12 N10 123.6(4) . . ?
N10 C12 N8 123.2(4) . . ?
O3 C8 C4 117.3(4) . . ?
O4 C8 O3 120.7(4) . . ?
O4 C8 C4 122.0(4) . . ?
H5A N5 H5B 108.6 . . ?
C10 N5 H5A 108.8 . . ?
C10 N5 H5B 110.7 . . ?
N3 C10 N1 114.3(4) . . ?
N3 C10 N5 122.2(4) . . ?
N1 C10 N5 123.5(4) . . ?
C2 C1 C7 122.5(4) . . ?
C2 C1 C6B 116.5(8) . . ?
C6A C1 C7 120.1(7) . . ?
C6A C1 C2 116.2(7) . . ?
C6B C1 C7 118.3(9) . . ?
C3 C4 C8 121.8(4) . . ?
C3 C4 C5A 116.3(6) . . ?
C3 C4 C5B 117.2(9) . . ?
C5A C4 C8 120.3(6) . . ?
C5B C4 C8 118.7(9) . . ?
N2 C9 N1 112.5(4) . . ?
N2 C9 N4 125.3(4) . . ?
N4 C9 N1 122.2(5) . . ?
C9 N4 H4A 120.0 . . ?
C9 N4 H4B 120.0 . . ?
H4A N4 H4B 120.0 . . ?
C4 C3 H3 119.3 . . ?
C4 C3 C2 121.4(5) . . ?
C2 C3 H3 119.3 . . ?
C1 C2 C3 121.3(5) . . ?
C1 C2 H2 119.4 . . ?
C3 C2 H2 119.4 . . ?
C4 C5A H5AA 120.2 . . ?
C4 C5A C6A 119.7(10) . . ?
C6A C5A H5AA 120.2 . . ?
C1 C6A C5A 121.1(11) . . ?
C1 C6A H6A 119.4 . . ?
C5A C6A H6A 119.4 . . ?
C4 C5B H5BA 119.9 . . ?
C6B C5B C4 120.2(15) . . ?
C6B C5B H5BA 119.9 . . ?
C1 C6B H6B 120.1 . . ?
C5B C6B C1 119.7(15) . . ?
C5B C6B H6B 120.1 . . ?

loop_
_geom_bond_atom_site_label_1
_geom_bond_atom_site_label_2
_geom_bond_distance
_geom_bond_site_symmetry_2
_geom_bond_publ_flag
Co2 O3 1.974(3) . ?
Co2 N8 2.028(3) 2_666 ?
Co2 N3 1.990(4) 1_554 ?
Co2 N2 1.990(4) 2_656 ?
Co1 O2 1.963(3) . ?
Co1 N6 2.009(3) . ?
Co1 N7 1.989(4) 2_767 ?
Co1 N1 2.011(4) . ?
O3 C8 1.286(5) . ?
O2 C7 1.279(5) . ?
O1 C7 1.235(6) . ?
N8 C11 1.352(5) . ?
N8 C12 1.355(5) . ?
N6 N7 1.425(5) . ?
N6 C12 1.327(5) . ?
N3 N2 1.410(5) . ?
N3 C10 1.315(6) . ?
N7 C11 1.333(5) . ?
O4 C8 1.239(6) . ?
N1 C10 1.335(6) . ?
N1 C9 1.371(6) . ?
N2 C9 1.315(6) . ?
C11 N9 1.333(6) . ?
N10 H10A 0.8800 . ?
N10 H10B 0.8800 . ?
N10 C12 1.345(6) . ?
N9 H9A 0.8800 . ?
N9 H9B 0.8800 . ?
C7 C1 1.490(6) . ?
O5 H5 0.8497 . ?
C8 C4 1.484(6) . ?
N5 H5A 0.8646 . ?
N5 H5B 0.8657 . ?
N5 C10 1.374(6) . ?
C1 C2 1.367(7) . ?
C1 C6A 1.365(15) . ?
C1 C6B 1.435(19) . ?
C4 C3 1.351(7) . ?
C4 C5A 1.390(13) . ?
C4 C5B 1.429(19) . ?
C9 N4 1.337(6) . ?
N4 H4A 0.8800 . ?
N4 H4B 0.8800 . ?
C3 H3 0.9500 . ?
C3 C2 1.379(7) . ?
C2 H2 0.9500 . ?
C5A H5AA 0.9500 . ?
C5A C6A 1.398(18) . ?
C6A H6A 0.9500 . ?
C5B H5BA 0.9500 . ?
C5B C6B 1.36(3) . ?
C6B H6B 0.9500 . ?

loop_
_geom_torsion_atom_site_label_1
_geom_torsion_atom_site_label_2
_geom_torsion_atom_site_label_3
_geom_torsion_atom_site_label_4
_geom_torsion
_geom_torsion_site_symmetry_1
_geom_torsion_site_symmetry_2
_geom_torsion_site_symmetry_3
_geom_torsion_site_symmetry_4
_geom_torsion_publ_flag
Co2 O3 C8 O4 2.6(6) . . . . ?
Co2 O3 C8 C4 -176.9(4) . . . . ?
Co2 N8 C11 N7 178.9(3) 2_666 . . . ?
Co2 N8 C11 N9 1.1(7) 2_666 . . . ?
Co2 N8 C12 N6 -178.7(3) 2_666 . . . ?
Co2 N8 C12 N10 -0.1(7) 2_666 . . . ?
Co2 N3 N2 Co2 28.4(5) 1_556 . . 2_656 ?
Co2 N3 N2 C9 -170.1(3) 1_556 . . . ?
Co2 N3 C10 N1 170.2(3) 1_556 . . . ?
Co2 N3 C10 N5 -11.1(7) 1_556 . . . ?
Co2 N2 C9 N1 158.1(3) 2_656 . . . ?
Co2 N2 C9 N4 -22.5(9) 2_656 . . . ?
Co1 O2 C7 O1 -10.3(7) . . . . ?
Co1 O2 C7 C1 168.4(3) . . . . ?
Co1 N6 N7 Co1 46.9(4) . . . 2_767 ?
Co1 N6 N7 C11 -161.4(3) . . . . ?
Co1 N6 C12 N8 159.8(3) . . . . ?
Co1 N6 C12 N10 -18.9(7) . . . . ?
Co1 N7 C11 N8 146.5(3) 2_767 . . . ?
Co1 N7 C11 N9 -35.8(7) 2_767 . . . ?
Co1 N1 C10 N3 -173.3(3) . . . . ?
Co1 N1 C10 N5 8.0(7) . . . . ?
Co1 N1 C9 N2 173.9(3) . . . . ?
Co1 N1 C9 N4 -5.4(8) . . . . ?
O3 C8 C4 C3 -5.0(8) . . . . ?
O3 C8 C4 C5A -170.3(6) . . . . ?
O3 C8 C4 C5B 157.5(9) . . . . ?
O2 C7 C1 C2 -6.8(8) . . . . ?
O2 C7 C1 C6A 160.2(7) . . . . ?
O2 C7 C1 C6B -167.5(10) . . . . ?
O1 C7 C1 C2 172.0(6) . . . . ?
O1 C7 C1 C6A -21.0(9) . . . . ?
O1 C7 C1 C6B 11.3(11) . . . . ?
N6 N7 C11 N8 0.1(5) . . . . ?
N6 N7 C11 N9 177.9(5) . . . . ?
N3 N2 C9 N1 -1.7(6) . . . . ?
N3 N2 C9 N4 177.6(6) . . . . ?
N7 N6 C12 N8 -0.3(5) . . . . ?
N7 N6 C12 N10 -178.9(5) . . . . ?
O4 C8 C4 C3 175.5(6) . . . . ?
O4 C8 C4 C5A 10.2(9) . . . . ?
O4 C8 C4 C5B -22.0(11) . . . . ?
N2 N3 C10 N1 -0.2(5) . . . . ?
N2 N3 C10 N5 178.5(5) . . . . ?
C11 N8 C12 N6 0.3(5) . . . . ?
C11 N8 C12 N10 179.0(5) . . . . ?
C7 C1 C2 C3 -177.1(6) . . . . ?
C7 C1 C6A C5A 177.7(8) . . . . ?
C7 C1 C6B C5B 178.7(13) . . . . ?
C12 N8 C11 N7 -0.3(5) . . . . ?
C12 N8 C11 N9 -178.0(5) . . . . ?
C12 N6 N7 Co1 -151.6(3) . . . 2_767 ?
C12 N6 N7 C11 0.1(5) . . . . ?
C8 C4 C3 C2 177.6(6) . . . . ?
C8 C4 C5A C6A -176.7(8) . . . . ?
C8 C4 C5B C6B -176.9(13) . . . . ?
C10 N3 N2 Co2 -160.4(3) . . . 2_656 ?
C10 N3 N2 C9 1.2(5) . . . . ?
C10 N1 C9 N2 1.6(6) . . . . ?
C10 N1 C9 N4 -177.8(6) . . . . ?
C4 C3 C2 C1 0.2(12) . . . . ?
C4 C5A C6A C1 -1.7(16) . . . . ?
C4 C5B C6B C1 -2(2) . . . . ?
C9 N1 C10 N3 -0.7(5) . . . . ?
C9 N1 C10 N5 -179.5(5) . . . . ?
C3 C4 C5A C6A 17.1(12) . . . . ?
C3 C4 C5B C6B -13.6(19) . . . . ?
C2 C1 C6A C5A -14.4(14) . . . . ?
C2 C1 C6B C5B 17(2) . . . . ?
C5A C4 C3 C2 -16.5(11) . . . . ?
C6A C1 C2 C3 15.4(11) . . . . ?
C5B C4 C3 C2 14.8(13) . . . . ?
C6B C1 C2 C3 -16.1(13) . . . . ?

loop_
_exptl_oxdiff_crystal_face_indexfrac_h
_exptl_oxdiff_crystal_face_indexfrac_k
_exptl_oxdiff_crystal_face_indexfrac_l
_exptl_oxdiff_crystal_face_x
_exptl_oxdiff_crystal_face_y
_exptl_oxdiff_crystal_face_z
2.9713 -4.4112 -4.5833 -0.1254 0.1506 0.9806
-4.2980 -2.3649 -2.5349 -0.6490 0.7607 -0.0090
-1.2439 -3.9177 8.1971 0.7490 0.6395 -0.1731
1.3637 3.7625 -8.2830 -0.7443 -0.6356 0.2048
4.4846 2.1602 2.3228 0.6480 -0.7593 0.0589
-3.5990 4.1650 4.3170 0.0400 -0.0505 -0.9979
-2.9899 5.8782 -0.5014 -0.4057 -0.3435 -0.8470

loop_
_smtbx_masks_void_nr
_smtbx_masks_void_average_x
_smtbx_masks_void_average_y
_smtbx_masks_void_average_z
_smtbx_masks_void_volume
_smtbx_masks_void_count_electrons
_smtbx_masks_void_content
1 -0.681 0.089 0.500 428.5 102.0 '2 C3H7NO,2 H2O'
